data_4038408
loop_
_publ_author_name
'Nagireddy, Attunuri'
'Singam, Maneesh Kumar Reddy'
'Nanubolu, Jagadeesh Babu'
'Sridhar Reddy, Maddi'

_publ_section_title
;
 Base Mediated Cyclopentannulation of Ynones with Amino Crotonates for
 Regio- &amp; Stereoselective Synthesis of Pentafulvenes and
 Cyclopenta[c]quinolines.
;
_journal_name_full 'The Journal of organic chemistry'
_journal_paper_doi 10.1021/acs.joc.0c00203
_journal_year 2020
_chemical_formula_moiety 'C26 H20 F N O2'
_chemical_formula_sum 'C26 H20 F N O2'
_chemical_formula_weight 397.43
_space_group_crystal_system monoclinic
_space_group_IT_number 14
_space_group_name_Hall '-P 2yn'
_space_group_name_H-M_alt 'P 1 21/n 1'
_atom_sites_solution_hydrogens mixed
_audit_creation_method SHELXL-2018/3
_cell_angle_alpha 90
_cell_angle_beta 103.67(2)
_cell_angle_gamma 90
_cell_formula_units_Z 4
_cell_length_a 8.920(8)
_cell_length_b 13.754(12)
_cell_length_c 17.019(17)
_cell_measurement_reflns_used 9971
_cell_measurement_temperature 293(2)
_cell_measurement_theta_max 27.959
_cell_measurement_theta_min 2.4595
_cell_volume 2029(3)
_computing_cell_refinement '<i>SAINT</i> (Bruker, 2016)'
_computing_data_collection '<i>APEX3</i> (Bruker, 2016)'
_computing_data_reduction 'Bruker SAINT'
_computing_structure_refinement 'SHELXL-2018/3 (Sheldrick, 2018)'
_computing_structure_solution '<i>SHELXT</i> (Sheldrick, 2015)'
_diffrn_ambient_temperature 293(2)
_diffrn_measured_fraction_theta_full 0.999
_diffrn_measured_fraction_theta_max 0.999
_diffrn_measurement_device_type 'Bruker D8 QUEST PHOTON-100'
_diffrn_measurement_method '\w and \f'
_diffrn_radiation_type MoK\a
_diffrn_radiation_wavelength 0.71073
_diffrn_reflns_av_R_equivalents 0.0753
_diffrn_reflns_av_unetI/netI 0.0636
_diffrn_reflns_Laue_measured_fraction_full 0.999
_diffrn_reflns_Laue_measured_fraction_max 0.999
_diffrn_reflns_limit_h_max 10
_diffrn_reflns_limit_h_min -11
_diffrn_reflns_limit_k_max 17
_diffrn_reflns_limit_k_min -17
_diffrn_reflns_limit_l_max 22
_diffrn_reflns_limit_l_min -22
_diffrn_reflns_number 22775
_diffrn_reflns_point_group_measured_fraction_full 0.999
_diffrn_reflns_point_group_measured_fraction_max 0.999
_diffrn_reflns_theta_full 25.242
_diffrn_reflns_theta_max 27.500
_diffrn_reflns_theta_min 2.381
_diffrn_source microfocus
_exptl_absorpt_coefficient_mu 0.088
_exptl_absorpt_correction_T_max 0.7461
_exptl_absorpt_correction_T_min 0.4846
_exptl_absorpt_correction_type multi-scan
_exptl_absorpt_process_details 'SADABS 2014/5'
_exptl_crystal_density_diffrn 1.301
_exptl_crystal_description block
_exptl_crystal_F_000 832
_exptl_crystal_size_max 0.410
_exptl_crystal_size_mid 0.340
_exptl_crystal_size_min 0.290
_refine_diff_density_max 0.236
_refine_diff_density_min -0.243
_refine_diff_density_rms 0.049
_refine_ls_extinction_method none
_refine_ls_goodness_of_fit_ref 1.161
_refine_ls_hydrogen_treatment mixed
_refine_ls_matrix_type full
_refine_ls_number_parameters 276
_refine_ls_number_reflns 4661
_refine_ls_number_restraints 0
_refine_ls_restrained_S_all 1.161
_refine_ls_R_factor_all 0.0855
_refine_ls_R_factor_gt 0.0580
_refine_ls_shift/su_max 0.000
_refine_ls_shift/su_mean 0.000
_refine_ls_structure_factor_coef Fsqd
_refine_ls_weighting_details 'w=1/[\s^2^(Fo^2^)+(0.1000P)^2^] where P=(Fo^2^+2Fc^2^)/3'
_refine_ls_weighting_scheme calc
_refine_ls_wR_factor_gt 0.1613
_refine_ls_wR_factor_ref 0.1811
_reflns_Friedel_coverage 0.000
_reflns_number_gt 3378
_reflns_number_total 4661
_reflns_threshold_expression 'I > 2\s(I)'
_cod_data_source_file jo0c00203_si_001.cif
_cod_data_source_block KA831_0m
_cod_original_sg_symbol_H-M 'P 21/n'
_cod_database_code 4038408
_shelx_shelxl_version_number 2018/3
_shelx_space_group_comment
;
The symmetry employed for this shelxl refinement is uniquely defined
by the following loop, which should always be used as a source of
symmetry information in preference to the above space-group names.
They are only intended as comments.
;
_shelx_estimated_absorpt_t_min 0.965
_shelx_estimated_absorpt_t_max 0.975

loop_
_space_group_symop_operation_xyz
'x, y, z'
'-x+1/2, y+1/2, -z+1/2'
'-x, -y, -z'
'x-1/2, -y-1/2, z-1/2'

loop_
_atom_site_label
_atom_site_type_symbol
_atom_site_fract_x
_atom_site_fract_y
_atom_site_fract_z
_atom_site_U_iso_or_equiv
_atom_site_adp_type
_atom_site_occupancy
_atom_site_site_symmetry_order
_atom_site_calc_flag
_atom_site_refinement_flags_posn
_atom_site_refinement_flags_adp
_atom_site_refinement_flags_occupancy
_atom_site_disorder_assembly
_atom_site_disorder_group
C1 C 0.4560(2) 0.90368(14) 0.60704(14) 0.0470(5) Uani 1 1 d . . . . .
C2 C 0.4437(3) 0.88160(17) 0.68312(14) 0.0519(6) Uani 1 1 d . . . . .
H2 H 0.404946 0.926351 0.714210 0.062 Uiso 1 1 calc R U . . .
C3 C 0.4905(3) 0.79093(17) 0.71226(13) 0.0492(5) Uani 1 1 d . . . . .
H3 H 0.482787 0.773700 0.763993 0.059 Uiso 1 1 calc R U . . .
C4 C 0.5490(2) 0.72468(14) 0.66637(11) 0.0394(5) Uani 1 1 d . . . . .
H4 H 0.580256 0.663652 0.687550 0.047 Uiso 1 1 calc R U . . .
C5 C 0.5614(2) 0.74835(12) 0.58877(10) 0.0308(4) Uani 1 1 d . . . . .
C6 C 0.5126(2) 0.84021(14) 0.55890(12) 0.0397(5) Uani 1 1 d . . . . .
H6 H 0.518275 0.858295 0.507023 0.048 Uiso 1 1 calc R U . . .
C7 C 0.6113(2) 0.67453(12) 0.53685(10) 0.0291(4) Uani 1 1 d . . . . .
C8 C 0.73060(19) 0.60608(12) 0.55654(10) 0.0282(4) Uani 1 1 d . . . . .
C9 C 0.71331(19) 0.54073(12) 0.48729(10) 0.0275(4) Uani 1 1 d . . . . .
C10 C 0.58770(19) 0.57861(13) 0.42481(10) 0.0287(4) Uani 1 1 d . . . . .
C11 C 0.5279(2) 0.65746(13) 0.45662(10) 0.0313(4) Uani 1 1 d . . . . .
H11 H 0.444443 0.694306 0.429198 0.038 Uiso 1 1 calc R U . . .
C12 C 0.5355(2) 0.54213(12) 0.34142(10) 0.0306(4) Uani 1 1 d . . . . .
C13 C 0.3795(2) 0.54531(14) 0.30204(12) 0.0394(5) Uani 1 1 d . . . . .
H13 H 0.308282 0.570092 0.328869 0.047 Uiso 1 1 calc R U . . .
C14 C 0.3297(3) 0.51203(17) 0.22362(13) 0.0530(6) Uani 1 1 d . . . . .
H14 H 0.225337 0.514978 0.198236 0.064 Uiso 1 1 calc R U . . .
C15 C 0.4320(3) 0.47462(17) 0.18250(12) 0.0530(6) Uani 1 1 d . . . . .
H15 H 0.397012 0.450786 0.130235 0.064 Uiso 1 1 calc R U . . .
C16 C 0.5872(3) 0.47284(15) 0.21961(12) 0.0443(5) Uani 1 1 d . . . . .
H16 H 0.657400 0.448602 0.191944 0.053 Uiso 1 1 calc R U . . .
C17 C 0.6389(2) 0.50701(13) 0.29800(11) 0.0354(4) Uani 1 1 d . . . . .
H17 H 0.743986 0.506550 0.322029 0.043 Uiso 1 1 calc R U . . .
C18 C 0.8609(2) 0.60726(13) 0.62592(10) 0.0327(4) Uani 1 1 d . . . . .
C19 C 0.9966(3) 0.6964(2) 0.73977(17) 0.0741(8) Uani 1 1 d . . . . .
H19A H 1.091999 0.696753 0.722926 0.111 Uiso 1 1 calc R U . . .
H19B H 0.995299 0.642068 0.775026 0.111 Uiso 1 1 calc R U . . .
H19C H 0.987195 0.755689 0.767970 0.111 Uiso 1 1 calc R U . . .
C20 C 0.7768(2) 0.45068(12) 0.47932(10) 0.0295(4) Uani 1 1 d . . . . .
H20 H 0.737769 0.418237 0.430851 0.035 Uiso 1 1 calc R U . . .
C21 C 0.9490(2) 0.31228(12) 0.52252(10) 0.0295(4) Uani 1 1 d . . . . .
C22 C 1.0863(2) 0.28561(13) 0.57528(10) 0.0331(4) Uani 1 1 d . . . . .
H22 H 1.132396 0.327086 0.617198 0.040 Uiso 1 1 calc R U . . .
C23 C 1.1547(2) 0.19788(14) 0.56590(12) 0.0405(5) Uani 1 1 d . . . . .
H23 H 1.247259 0.180818 0.601314 0.049 Uiso 1 1 calc R U . . .
C24 C 1.0876(3) 0.13560(15) 0.50489(14) 0.0493(5) Uani 1 1 d . . . . .
H24 H 1.134627 0.076780 0.498371 0.059 Uiso 1 1 calc R U . . .
C25 C 0.9500(3) 0.16100(16) 0.45347(15) 0.0564(6) Uani 1 1 d . . . . .
H25 H 0.903158 0.118261 0.412691 0.068 Uiso 1 1 calc R U . . .
C26 C 0.8800(2) 0.24888(15) 0.46123(13) 0.0465(5) Uani 1 1 d . . . . .
H26 H 0.787406 0.265416 0.425645 0.056 Uiso 1 1 calc R U . . .
H1N H 0.938(3) 0.4394(16) 0.5784(14) 0.046(6) Uiso 1 1 d . . . . .
N1 N 0.88714(18) 0.40488(11) 0.53287(9) 0.0321(4) Uani 1 1 d . . . . .
O1 O 0.96038(16) 0.54406(10) 0.64477(8) 0.0441(4) Uani 1 1 d . . . . .
O2 O 0.86937(17) 0.68836(11) 0.66973(9) 0.0508(4) Uani 1 1 d . . . . .
F1 F 0.4103(2) 0.99335(10) 0.57751(11) 0.0823(5) Uani 1 1 d . . . . .

loop_
_atom_site_aniso_label
_atom_site_aniso_U_11
_atom_site_aniso_U_22
_atom_site_aniso_U_33
_atom_site_aniso_U_23
_atom_site_aniso_U_13
_atom_site_aniso_U_12
C1 0.0436(12) 0.0272(10) 0.0706(15) -0.0042(9) 0.0143(11) 0.0078(9)
C2 0.0459(12) 0.0497(14) 0.0648(14) -0.0195(11) 0.0222(11) 0.0063(10)
C3 0.0519(13) 0.0567(14) 0.0446(11) -0.0079(10) 0.0227(10) 0.0037(10)
C4 0.0431(11) 0.0371(10) 0.0416(10) 0.0005(8) 0.0175(9) 0.0048(9)
C5 0.0268(9) 0.0276(9) 0.0402(10) -0.0006(7) 0.0123(7) 0.0022(7)
C6 0.0391(11) 0.0340(10) 0.0491(11) 0.0033(8) 0.0168(9) 0.0046(8)
C7 0.0293(9) 0.0250(9) 0.0365(9) 0.0029(7) 0.0148(7) 0.0021(7)
C8 0.0286(9) 0.0245(8) 0.0341(9) 0.0018(7) 0.0128(7) 0.0005(7)
C9 0.0260(9) 0.0271(9) 0.0318(9) 0.0014(7) 0.0118(7) 0.0000(7)
C10 0.0261(9) 0.0283(9) 0.0343(9) 0.0031(7) 0.0121(7) 0.0000(7)
C11 0.0282(9) 0.0308(9) 0.0368(9) 0.0043(7) 0.0116(7) 0.0039(7)
C12 0.0336(10) 0.0262(9) 0.0334(9) 0.0063(7) 0.0108(7) 0.0003(7)
C13 0.0323(10) 0.0420(11) 0.0433(11) 0.0060(8) 0.0076(8) 0.0067(8)
C14 0.0412(12) 0.0632(15) 0.0464(12) 0.0079(10) -0.0062(10) 0.0045(11)
C15 0.0652(15) 0.0586(14) 0.0309(10) 0.0015(9) 0.0030(10) -0.0032(12)
C16 0.0532(13) 0.0467(12) 0.0377(10) -0.0012(9) 0.0201(10) -0.0017(10)
C17 0.0332(10) 0.0390(10) 0.0363(10) 0.0015(8) 0.0125(8) -0.0012(8)
C18 0.0305(9) 0.0328(10) 0.0370(9) -0.0018(7) 0.0127(8) 0.0017(8)
C19 0.0627(16) 0.0698(17) 0.0737(17) -0.0355(14) -0.0163(13) 0.0093(13)
C20 0.0295(9) 0.0293(9) 0.0322(9) 0.0000(7) 0.0124(7) 0.0002(7)
C21 0.0266(9) 0.0259(9) 0.0383(9) 0.0011(7) 0.0122(7) 0.0004(7)
C22 0.0351(10) 0.0305(10) 0.0344(9) 0.0049(7) 0.0095(8) -0.0032(8)
C23 0.0315(10) 0.0374(11) 0.0521(12) 0.0159(9) 0.0086(9) 0.0060(8)
C24 0.0463(12) 0.0313(10) 0.0700(14) -0.0014(10) 0.0132(11) 0.0118(9)
C25 0.0514(13) 0.0393(12) 0.0708(15) -0.0191(10) -0.0009(11) 0.0089(10)
C26 0.0338(10) 0.0399(11) 0.0581(13) -0.0102(9) -0.0046(9) 0.0078(9)
N1 0.0319(8) 0.0288(8) 0.0356(8) -0.0028(6) 0.0082(7) 0.0037(6)
O1 0.0393(8) 0.0418(8) 0.0461(8) -0.0083(6) -0.0003(6) 0.0111(6)
O2 0.0434(8) 0.0451(8) 0.0563(9) -0.0211(7) -0.0031(7) 0.0084(7)
F1 0.1039(13) 0.0404(8) 0.1097(13) 0.0089(7) 0.0395(10) 0.0319(8)

loop_
_atom_type_symbol
_atom_type_description
_atom_type_scat_dispersion_real
_atom_type_scat_dispersion_imag
_atom_type_scat_source
C C 0.0033 0.0016 'International Tables Vol C Tables 4.2.6.8 and 6.1.1.4'
H H 0.0000 0.0000 'International Tables Vol C Tables 4.2.6.8 and 6.1.1.4'
N N 0.0061 0.0033 'International Tables Vol C Tables 4.2.6.8 and 6.1.1.4'
O O 0.0106 0.0060 'International Tables Vol C Tables 4.2.6.8 and 6.1.1.4'
F F 0.0171 0.0103 'International Tables Vol C Tables 4.2.6.8 and 6.1.1.4'

loop_
_geom_angle_atom_site_label_1
_geom_angle_atom_site_label_2
_geom_angle_atom_site_label_3
_geom_angle
_geom_angle_site_symmetry_1
_geom_angle_site_symmetry_3
_geom_angle_publ_flag
F1 C1 C2 118.07(19) . . ?
F1 C1 C6 118.5(2) . . ?
C2 C1 C6 123.4(2) . . ?
C1 C2 C3 117.49(19) . . ?
C1 C2 H2 121.3 . . ?
C3 C2 H2 121.3 . . ?
C2 C3 C4 121.3(2) . . ?
C2 C3 H3 119.3 . . ?
C4 C3 H3 119.3 . . ?
C3 C4 C5 120.59(19) . . ?
C3 C4 H4 119.7 . . ?
C5 C4 H4 119.7 . . ?
C4 C5 C6 118.10(16) . . ?
C4 C5 C7 120.59(16) . . ?
C6 C5 C7 121.06(17) . . ?
C1 C6 C5 119.10(19) . . ?
C1 C6 H6 120.4 . . ?
C5 C6 H6 120.4 . . ?
C8 C7 C11 108.45(15) . . ?
C8 C7 C5 129.50(17) . . ?
C11 C7 C5 121.80(16) . . ?
C7 C8 C18 127.27(16) . . ?
C7 C8 C9 106.93(16) . . ?
C18 C8 C9 125.16(16) . . ?
C20 C9 C10 120.96(16) . . ?
C20 C9 C8 131.54(16) . . ?
C10 C9 C8 106.68(15) . . ?
C11 C10 C9 107.43(16) . . ?
C11 C10 C12 125.75(16) . . ?
C9 C10 C12 126.79(16) . . ?
C10 C11 C7 110.33(16) . . ?
C10 C11 H11 124.8 . . ?
C7 C11 H11 124.8 . . ?
C13 C12 C17 117.71(18) . . ?
C13 C12 C10 120.29(16) . . ?
C17 C12 C10 121.95(17) . . ?
C14 C13 C12 120.7(2) . . ?
C14 C13 H13 119.7 . . ?
C12 C13 H13 119.7 . . ?
C15 C14 C13 121.0(2) . . ?
C15 C14 H14 119.5 . . ?
C13 C14 H14 119.5 . . ?
C14 C15 C16 119.3(2) . . ?
C14 C15 H15 120.4 . . ?
C16 C15 H15 120.4 . . ?
C15 C16 C17 120.3(2) . . ?
C15 C16 H16 119.9 . . ?
C17 C16 H16 119.9 . . ?
C16 C17 C12 120.98(19) . . ?
C16 C17 H17 119.5 . . ?
C12 C17 H17 119.5 . . ?
O1 C18 O2 120.24(17) . . ?
O1 C18 C8 126.56(16) . . ?
O2 C18 C8 113.17(16) . . ?
O2 C19 H19A 109.5 . . ?
O2 C19 H19B 109.5 . . ?
H19A C19 H19B 109.5 . . ?
O2 C19 H19C 109.5 . . ?
H19A C19 H19C 109.5 . . ?
H19B C19 H19C 109.5 . . ?
N1 C20 C9 127.64(17) . . ?
N1 C20 H20 116.2 . . ?
C9 C20 H20 116.2 . . ?
C22 C21 C26 119.20(17) . . ?
C22 C21 N1 117.92(16) . . ?
C26 C21 N1 122.86(17) . . ?
C23 C22 C21 120.28(17) . . ?
C23 C22 H22 119.9 . . ?
C21 C22 H22 119.9 . . ?
C24 C23 C22 120.60(18) . . ?
C24 C23 H23 119.7 . . ?
C22 C23 H23 119.7 . . ?
C23 C24 C25 119.2(2) . . ?
C23 C24 H24 120.4 . . ?
C25 C24 H24 120.4 . . ?
C24 C25 C26 121.2(2) . . ?
C24 C25 H25 119.4 . . ?
C26 C25 H25 119.4 . . ?
C25 C26 C21 119.48(19) . . ?
C25 C26 H26 120.3 . . ?
C21 C26 H26 120.3 . . ?
C20 N1 C21 125.97(16) . . ?
C20 N1 H1N 117.7(13) . . ?
C21 N1 H1N 115.8(13) . . ?
C18 O2 C19 117.08(17) . . ?

loop_
_geom_bond_atom_site_label_1
_geom_bond_atom_site_label_2
_geom_bond_distance
_geom_bond_site_symmetry_2
_geom_bond_publ_flag
C1 F1 1.358(3) . ?
C1 C2 1.359(4) . ?
C1 C6 1.372(3) . ?
C2 C3 1.370(3) . ?
C2 H2 0.9300 . ?
C3 C4 1.380(3) . ?
C3 H3 0.9300 . ?
C4 C5 1.390(3) . ?
C4 H4 0.9300 . ?
C5 C6 1.393(3) . ?
C5 C7 1.482(3) . ?
C6 H6 0.9300 . ?
C7 C8 1.401(3) . ?
C7 C11 1.412(3) . ?
C8 C18 1.448(3) . ?
C8 C9 1.461(3) . ?
C9 C20 1.382(3) . ?
C9 C10 1.447(3) . ?
C10 C11 1.375(3) . ?
C10 C12 1.473(3) . ?
C11 H11 0.9300 . ?
C12 C13 1.395(3) . ?
C12 C17 1.398(3) . ?
C13 C14 1.381(3) . ?
C13 H13 0.9300 . ?
C14 C15 1.375(4) . ?
C14 H14 0.9300 . ?
C15 C16 1.379(3) . ?
C15 H15 0.9300 . ?
C16 C17 1.387(3) . ?
C16 H16 0.9300 . ?
C17 H17 0.9300 . ?
C18 O1 1.229(2) . ?
C18 O2 1.334(2) . ?
C19 O2 1.443(3) . ?
C19 H19A 0.9600 . ?
C19 H19B 0.9600 . ?
C19 H19C 0.9600 . ?
C20 N1 1.331(2) . ?
C20 H20 0.9300 . ?
C21 C22 1.386(3) . ?
C21 C26 1.387(3) . ?
C21 N1 1.416(2) . ?
C22 C23 1.379(3) . ?
C22 H22 0.9300 . ?
C23 C24 1.370(3) . ?
C23 H23 0.9300 . ?
C24 C25 1.373(3) . ?
C24 H24 0.9300 . ?
C25 C26 1.381(3) . ?
C25 H25 0.9300 . ?
C26 H26 0.9300 . ?
N1 H1N 0.93(2) . ?

loop_
_geom_torsion_atom_site_label_1
_geom_torsion_atom_site_label_2
_geom_torsion_atom_site_label_3
_geom_torsion_atom_site_label_4
_geom_torsion
_geom_torsion_site_symmetry_1
_geom_torsion_site_symmetry_2
_geom_torsion_site_symmetry_3
_geom_torsion_site_symmetry_4
_geom_torsion_publ_flag
F1 C1 C2 C3 -179.9(2) . . . . ?
C6 C1 C2 C3 -0.1(4) . . . . ?
C1 C2 C3 C4 0.4(3) . . . . ?
C2 C3 C4 C5 -0.2(3) . . . . ?
C3 C4 C5 C6 -0.4(3) . . . . ?
C3 C4 C5 C7 -174.66(18) . . . . ?
F1 C1 C6 C5 179.33(19) . . . . ?
C2 C1 C6 C5 -0.5(3) . . . . ?
C4 C5 C6 C1 0.7(3) . . . . ?
C7 C5 C6 C1 174.95(18) . . . . ?
C4 C5 C7 C8 -43.5(3) . . . . ?
C6 C5 C7 C8 142.3(2) . . . . ?
C4 C5 C7 C11 129.94(19) . . . . ?
C6 C5 C7 C11 -44.2(3) . . . . ?
C11 C7 C8 C18 167.44(16) . . . . ?
C5 C7 C8 C18 -18.4(3) . . . . ?
C11 C7 C8 C9 -3.67(19) . . . . ?
C5 C7 C8 C9 170.50(17) . . . . ?
C7 C8 C9 C20 -164.94(18) . . . . ?
C18 C8 C9 C20 23.7(3) . . . . ?
C7 C8 C9 C10 4.46(18) . . . . ?
C18 C8 C9 C10 -166.89(16) . . . . ?
C20 C9 C10 C11 167.16(16) . . . . ?
C8 C9 C10 C11 -3.60(18) . . . . ?
C20 C9 C10 C12 -14.6(3) . . . . ?
C8 C9 C10 C12 174.60(16) . . . . ?
C9 C10 C11 C7 1.40(19) . . . . ?
C12 C10 C11 C7 -176.81(16) . . . . ?
C8 C7 C11 C10 1.5(2) . . . . ?
C5 C7 C11 C10 -173.24(15) . . . . ?
C11 C10 C12 C13 -36.1(3) . . . . ?
C9 C10 C12 C13 145.99(18) . . . . ?
C11 C10 C12 C17 141.34(19) . . . . ?
C9 C10 C12 C17 -36.5(3) . . . . ?
C17 C12 C13 C14 1.9(3) . . . . ?
C10 C12 C13 C14 179.44(18) . . . . ?
C12 C13 C14 C15 0.3(3) . . . . ?
C13 C14 C15 C16 -1.7(4) . . . . ?
C14 C15 C16 C17 1.0(3) . . . . ?
C15 C16 C17 C12 1.2(3) . . . . ?
C13 C12 C17 C16 -2.6(3) . . . . ?
C10 C12 C17 C16 179.87(17) . . . . ?
C7 C8 C18 O1 175.83(18) . . . . ?
C9 C8 C18 O1 -14.6(3) . . . . ?
C7 C8 C18 O2 -6.3(3) . . . . ?
C9 C8 C18 O2 163.33(16) . . . . ?
C10 C9 C20 N1 -176.78(16) . . . . ?
C8 C9 C20 N1 -8.6(3) . . . . ?
C26 C21 C22 C23 1.2(3) . . . . ?
N1 C21 C22 C23 -177.42(15) . . . . ?
C21 C22 C23 C24 -0.6(3) . . . . ?
C22 C23 C24 C25 -0.7(3) . . . . ?
C23 C24 C25 C26 1.3(4) . . . . ?
C24 C25 C26 C21 -0.6(4) . . . . ?
C22 C21 C26 C25 -0.6(3) . . . . ?
N1 C21 C26 C25 177.9(2) . . . . ?
C9 C20 N1 C21 179.85(17) . . . . ?
C22 C21 N1 C20 165.08(16) . . . . ?
C26 C21 N1 C20 -13.5(3) . . . . ?
O1 C18 O2 C19 -1.4(3) . . . . ?
C8 C18 O2 C19 -179.4(2) . . . . ?
